data_7711185
loop_
_publ_author_name
'Navratil, Michal'
'Cisarova, Ivana'
'\<St\<epni\<cka, Petr'

_publ_section_title
;
 Synthesis and coordination of hybrid phosphinoferrocenes with extended
 donor pendants
;
_journal_name_full 'Dalton Transactions'
_journal_paper_doi 10.1039/D2DT02514K
_journal_year 2022
_chemical_formula_moiety 'C36 H30 Cl Fe N O P2 Pd'
_chemical_formula_sum 'C36 H30 Cl Fe N O P2 Pd'
_chemical_formula_weight 752.25
_space_group_crystal_system triclinic
_space_group_IT_number 2
_space_group_name_Hall '-P 1'
_space_group_name_H-M_alt 'P -1'
_atom_sites_solution_hydrogens geom
_atom_sites_solution_primary direct
_atom_sites_solution_secondary difmap
_audit_creation_method SHELXL-2017/1
_audit_update_record
;
2022-07-23 deposited with the CCDC.	2022-09-06 downloaded from the CCDC.
;
_cell_angle_alpha 72.953(2)
_cell_angle_beta 88.173(2)
_cell_angle_gamma 72.517(2)
_cell_formula_units_Z 2
_cell_length_a 11.3016(6)
_cell_length_b 12.1891(7)
_cell_length_c 12.2831(6)
_cell_measurement_reflns_used 9530
_cell_measurement_temperature 120(2)
_cell_measurement_theta_max 27.53
_cell_measurement_theta_min 3.56
_cell_volume 1540.07(14)
_computing_cell_refinement 'SAINT V8.40B (Bruker AXS LLC, 2019)'
_computing_data_collection 'Bruker Instrument Service vV6.2.15'
_computing_data_reduction 'SAINT V8.40B (Bruker AXS LLC, 2019)'
_computing_molecular_graphics 'PLATON (Spek, 2019)'
_computing_publication_material 'PLATON (Spek, 2019)'
_computing_structure_refinement 'SHELXL-2017 (Sheldrick, 2017)'
_computing_structure_solution 'SHELXT-2018 (Sheldrick, 2018)'
_diffrn_ambient_temperature 120(2)
_diffrn_measured_fraction_theta_full 0.990
_diffrn_measured_fraction_theta_max 0.988
_diffrn_measurement_device_type 'Bruker D8 VENTURE Kappa Duo'
_diffrn_measurement_method '\f and \w scans'
_diffrn_radiation_monochromator 'Quazar Mo multilayer optic'
_diffrn_radiation_source 'I\mS micro-focus sealed tube'
_diffrn_radiation_type MoK\a
_diffrn_radiation_wavelength 0.71073
_diffrn_reflns_av_R_equivalents 0.0248
_diffrn_reflns_av_unetI/netI 0.0266
_diffrn_reflns_Laue_measured_fraction_full 0.990
_diffrn_reflns_Laue_measured_fraction_max 0.988
_diffrn_reflns_limit_h_max 14
_diffrn_reflns_limit_h_min -14
_diffrn_reflns_limit_k_max 15
_diffrn_reflns_limit_k_min -15
_diffrn_reflns_limit_l_max 15
_diffrn_reflns_limit_l_min -15
_diffrn_reflns_number 24893
_diffrn_reflns_point_group_measured_fraction_full 0.990
_diffrn_reflns_point_group_measured_fraction_max 0.988
_diffrn_reflns_theta_full 25.242
_diffrn_reflns_theta_max 27.532
_diffrn_reflns_theta_min 2.199
_exptl_absorpt_coefficient_mu 1.277
_exptl_absorpt_correction_T_max 0.80
_exptl_absorpt_correction_T_min 0.64
_exptl_absorpt_correction_type multi-scan
_exptl_absorpt_process_details 'SADABS-2016/2 - Bruker AXS'
_exptl_crystal_colour orange-red
_exptl_crystal_density_diffrn 1.622
_exptl_crystal_description prism
_exptl_crystal_F_000 760
_exptl_crystal_size_max 0.33
_exptl_crystal_size_mid 0.27
_exptl_crystal_size_min 0.19
_refine_diff_density_max 0.862
_refine_diff_density_min -0.750
_refine_diff_density_rms 0.079
_refine_ls_extinction_method none
_refine_ls_goodness_of_fit_ref 1.034
_refine_ls_hydrogen_treatment constr
_refine_ls_matrix_type full
_refine_ls_number_parameters 388
_refine_ls_number_reflns 7002
_refine_ls_number_restraints 0
_refine_ls_restrained_S_all 1.034
_refine_ls_R_factor_all 0.0229
_refine_ls_R_factor_gt 0.0222
_refine_ls_shift/su_max 0.001
_refine_ls_shift/su_mean 0.000
_refine_ls_structure_factor_coef Fsqd
_refine_ls_weighting_details 'w=1/[\s^2^(Fo^2^)+(0.0263P)^2^+1.1684P] where P=(Fo^2^+2Fc^2^)/3'
_refine_ls_weighting_scheme calc
_refine_ls_wR_factor_gt 0.0574
_refine_ls_wR_factor_ref 0.0580
_reflns_Friedel_coverage 0.000
_reflns_number_gt 6779
_reflns_number_total 7002
_reflns_threshold_expression 'I > 2\s(I)'
_cod_data_source_file d2dt02514k3.cif
_cod_data_source_block mn421
_cod_database_code 7711185
_shelx_shelxl_version_number 2017/1
_shelx_space_group_comment
;
The symmetry employed for this shelxl refinement is uniquely defined
by the following loop, which should always be used as a source of
symmetry information in preference to the above space-group names.
They are only intended as comments.
;
_shelx_estimated_absorpt_t_min 0.678
_shelx_estimated_absorpt_t_max 0.793

loop_
_space_group_symop_operation_xyz
'x, y, z'
'-x, -y, -z'

loop_
_atom_site_label
_atom_site_type_symbol
_atom_site_fract_x
_atom_site_fract_y
_atom_site_fract_z
_atom_site_U_iso_or_equiv
_atom_site_adp_type
_atom_site_occupancy
_atom_site_site_symmetry_order
_atom_site_calc_flag
_atom_site_refinement_flags_posn
_atom_site_refinement_flags_adp
_atom_site_refinement_flags_occupancy
_atom_site_disorder_assembly
_atom_site_disorder_group
Pd1 Pd 0.27792(2) 0.23787(2) 0.27487(2) 0.01219(4) Uani 1 1 d . . . . .
Cl1 Cl 0.06398(3) 0.29511(3) 0.27045(3) 0.01747(8) Uani 1 1 d . . . . .
Fe1 Fe 0.56078(2) 0.38948(2) 0.24863(2) 0.01598(6) Uani 1 1 d . . . . .
P1 P 0.26510(4) 0.42417(3) 0.30662(3) 0.01332(8) Uani 1 1 d . . . . .
P2 P 0.29065(4) 0.04785(3) 0.27772(3) 0.01275(8) Uani 1 1 d . . . . .
O1 O 0.63426(11) -0.00329(10) 0.36215(10) 0.0204(2) Uani 1 1 d . . . . .
N1 N 0.46789(12) 0.16469(11) 0.28032(11) 0.0138(2) Uani 1 1 d . . . . .
C1 C 0.54688(14) 0.23261(13) 0.22750(13) 0.0148(3) Uani 1 1 d . . . . .
C2 C 0.67269(14) 0.21849(14) 0.26069(14) 0.0179(3) Uani 1 1 d . . . . .
H2 H 0.719524 0.161432 0.327073 0.021 Uiso 1 1 calc R U . . .
C3 C 0.71506(15) 0.30464(14) 0.17705(15) 0.0210(3) Uani 1 1 d . . . . .
H3 H 0.795181 0.314663 0.177779 0.025 Uiso 1 1 calc R U . . .
C4 C 0.61703(16) 0.37298(14) 0.09237(14) 0.0213(3) Uani 1 1 d . . . . .
H4 H 0.620035 0.436722 0.026675 0.026 Uiso 1 1 calc R U . . .
C5 C 0.51307(15) 0.32916(14) 0.12322(13) 0.0173(3) Uani 1 1 d . . . . .
H5 H 0.434795 0.359004 0.081619 0.021 Uiso 1 1 calc R U . . .
C6 C 0.40364(14) 0.46537(14) 0.31764(14) 0.0178(3) Uani 1 1 d . . . . .
C7 C 0.50136(16) 0.39994(17) 0.40509(15) 0.0236(3) Uani 1 1 d . . . . .
H7 H 0.500135 0.334064 0.469358 0.028 Uiso 1 1 calc R U . . .
C8 C 0.60031(17) 0.45079(19) 0.37889(18) 0.0305(4) Uani 1 1 d . . . . .
H8 H 0.676829 0.424618 0.422700 0.037 Uiso 1 1 calc R U . . .
C9 C 0.56571(17) 0.54707(17) 0.27644(19) 0.0305(4) Uani 1 1 d . . . . .
H9 H 0.614942 0.596661 0.240060 0.037 Uiso 1 1 calc R U . . .
C10 C 0.44472(16) 0.55706(14) 0.23713(17) 0.0238(3) Uani 1 1 d . . . . .
H10 H 0.399252 0.613881 0.169969 0.029 Uiso 1 1 calc R U . . .
C11 C 0.21132(14) 0.40927(14) 0.45049(13) 0.0153(3) Uani 1 1 d . . . . .
C12 C 0.14689(15) 0.50549(14) 0.49051(14) 0.0193(3) Uani 1 1 d . . . . .
H12 H 0.121966 0.585093 0.439676 0.023 Uiso 1 1 calc R U . . .
C13 C 0.11907(15) 0.48543(16) 0.60419(15) 0.0224(3) Uani 1 1 d . . . . .
H13 H 0.075395 0.551533 0.630627 0.027 Uiso 1 1 calc R U . . .
C14 C 0.15438(16) 0.36993(16) 0.67946(14) 0.0228(3) Uani 1 1 d . . . . .
H14 H 0.135303 0.356878 0.757221 0.027 Uiso 1 1 calc R U . . .
C15 C 0.21776(17) 0.27344(16) 0.64066(14) 0.0235(3) Uani 1 1 d . . . . .
H15 H 0.241567 0.193966 0.691761 0.028 Uiso 1 1 calc R U . . .
C16 C 0.24642(16) 0.29300(14) 0.52709(14) 0.0203(3) Uani 1 1 d . . . . .
H16 H 0.290373 0.226606 0.501177 0.024 Uiso 1 1 calc R U . . .
C17 C 0.16432(14) 0.55996(13) 0.20589(13) 0.0161(3) Uani 1 1 d . . . . .
C18 C 0.14258(15) 0.67427(14) 0.21998(14) 0.0200(3) Uani 1 1 d . . . . .
H18 H 0.181462 0.682362 0.283394 0.024 Uiso 1 1 calc R U . . .
C19 C 0.06460(17) 0.77586(15) 0.14194(15) 0.0251(3) Uani 1 1 d . . . . .
H19 H 0.049102 0.852768 0.152996 0.030 Uiso 1 1 calc R U . . .
C20 C 0.00937(17) 0.76514(17) 0.04794(16) 0.0279(4) Uani 1 1 d . . . . .
H20 H -0.045196 0.834394 -0.004596 0.033 Uiso 1 1 calc R U . . .
C21 C 0.03397(18) 0.65310(17) 0.03079(15) 0.0275(4) Uani 1 1 d . . . . .
H21 H -0.001729 0.646091 -0.034881 0.033 Uiso 1 1 calc R U . . .
C22 C 0.11087(16) 0.55076(15) 0.10955(14) 0.0212(3) Uani 1 1 d . . . . .
H22 H 0.126971 0.474238 0.097480 0.025 Uiso 1 1 calc R U . . .
C23 C 0.52229(14) 0.04644(13) 0.33661(12) 0.0147(3) Uani 1 1 d . . . . .
C24 C 0.43358(15) -0.02964(13) 0.36783(13) 0.0165(3) Uani 1 1 d . . . . .
H24A H 0.414976 -0.042021 0.449064 0.020 Uiso 1 1 calc R U . . .
H24B H 0.472699 -0.109519 0.356452 0.020 Uiso 1 1 calc R U . . .
C25 C 0.17539(14) -0.02368(13) 0.34047(13) 0.0156(3) Uani 1 1 d . . . . .
C26 C 0.05628(15) 0.01785(14) 0.28706(14) 0.0192(3) Uani 1 1 d . . . . .
H26 H 0.036836 0.081989 0.217768 0.023 Uiso 1 1 calc R U . . .
C27 C -0.03401(16) -0.03504(15) 0.33566(15) 0.0230(3) Uani 1 1 d . . . . .
H27 H -0.114532 -0.007789 0.298542 0.028 Uiso 1 1 calc R U . . .
C28 C -0.00692(17) -0.12716(16) 0.43785(15) 0.0245(3) Uani 1 1 d . . . . .
H28 H -0.069290 -0.161716 0.471461 0.029 Uiso 1 1 calc R U . . .
C29 C 0.11124(17) -0.16877(16) 0.49090(15) 0.0250(3) Uani 1 1 d . . . . .
H29 H 0.129856 -0.232167 0.560742 0.030 Uiso 1 1 calc R U . . .
C30 C 0.20288(16) -0.11801(15) 0.44223(14) 0.0211(3) Uani 1 1 d . . . . .
H30 H 0.284104 -0.147612 0.478325 0.025 Uiso 1 1 calc R U . . .
C31 C 0.31303(14) 0.02240(13) 0.13943(12) 0.0151(3) Uani 1 1 d . . . . .
C32 C 0.30436(17) -0.08341(15) 0.12245(14) 0.0227(3) Uani 1 1 d . . . . .
H32 H 0.291518 -0.145525 0.185006 0.027 Uiso 1 1 calc R U . . .
C33 C 0.31451(19) -0.09784(17) 0.01410(16) 0.0284(4) Uani 1 1 d . . . . .
H33 H 0.307889 -0.169603 0.002657 0.034 Uiso 1 1 calc R U . . .
C34 C 0.33426(17) -0.00796(17) -0.07736(14) 0.0249(3) Uani 1 1 d . . . . .
H34 H 0.340383 -0.017832 -0.151442 0.030 Uiso 1 1 calc R U . . .
C35 C 0.34504(17) 0.09614(16) -0.06065(14) 0.0237(3) Uani 1 1 d . . . . .
H35 H 0.360095 0.157068 -0.123095 0.028 Uiso 1 1 calc R U . . .
C36 C 0.33390(16) 0.11187(14) 0.04745(13) 0.0194(3) Uani 1 1 d . . . . .
H36 H 0.340560 0.183818 0.058415 0.023 Uiso 1 1 calc R U . . .

loop_
_atom_site_aniso_label
_atom_site_aniso_U_11
_atom_site_aniso_U_22
_atom_site_aniso_U_33
_atom_site_aniso_U_23
_atom_site_aniso_U_13
_atom_site_aniso_U_12
Pd1 0.01232(6) 0.01279(6) 0.01295(6) -0.00534(4) 0.00223(4) -0.00464(4)
Cl1 0.01376(16) 0.01894(16) 0.02121(18) -0.00793(14) 0.00322(13) -0.00543(13)
Fe1 0.01346(11) 0.01657(11) 0.02035(11) -0.00742(9) 0.00325(8) -0.00642(8)
P1 0.01271(17) 0.01382(17) 0.01498(17) -0.00617(14) 0.00153(14) -0.00451(14)
P2 0.01452(18) 0.01337(17) 0.01160(17) -0.00422(13) 0.00219(13) -0.00569(14)
O1 0.0168(5) 0.0183(5) 0.0223(6) -0.0014(4) -0.0007(4) -0.0042(4)
N1 0.0124(6) 0.0152(6) 0.0144(6) -0.0050(5) 0.0029(5) -0.0047(5)
C1 0.0150(7) 0.0141(6) 0.0158(7) -0.0058(5) 0.0025(5) -0.0041(5)
C2 0.0142(7) 0.0174(7) 0.0220(8) -0.0061(6) 0.0034(6) -0.0047(6)
C3 0.0161(7) 0.0214(7) 0.0280(8) -0.0091(6) 0.0088(6) -0.0083(6)
C4 0.0258(8) 0.0198(7) 0.0191(7) -0.0046(6) 0.0076(6) -0.0099(6)
C5 0.0201(7) 0.0163(7) 0.0155(7) -0.0038(6) 0.0012(6) -0.0062(6)
C6 0.0150(7) 0.0196(7) 0.0235(8) -0.0119(6) 0.0038(6) -0.0068(6)
C7 0.0184(8) 0.0337(9) 0.0231(8) -0.0157(7) 0.0016(6) -0.0074(7)
C8 0.0193(8) 0.0440(11) 0.0410(11) -0.0288(9) 0.0027(7) -0.0122(8)
C9 0.0231(9) 0.0283(9) 0.0542(12) -0.0260(9) 0.0130(8) -0.0158(7)
C10 0.0204(8) 0.0161(7) 0.0385(10) -0.0117(7) 0.0084(7) -0.0078(6)
C11 0.0125(7) 0.0194(7) 0.0165(7) -0.0075(6) 0.0006(5) -0.0063(6)
C12 0.0168(7) 0.0200(7) 0.0237(8) -0.0097(6) 0.0026(6) -0.0062(6)
C13 0.0174(7) 0.0286(8) 0.0273(8) -0.0171(7) 0.0053(6) -0.0076(6)
C14 0.0209(8) 0.0358(9) 0.0178(7) -0.0119(7) 0.0049(6) -0.0140(7)
C15 0.0280(9) 0.0248(8) 0.0181(8) -0.0044(6) -0.0002(6) -0.0105(7)
C16 0.0230(8) 0.0196(7) 0.0191(8) -0.0079(6) 0.0005(6) -0.0053(6)
C17 0.0156(7) 0.0166(7) 0.0154(7) -0.0025(5) 0.0014(5) -0.0061(6)
C18 0.0215(8) 0.0196(7) 0.0195(7) -0.0055(6) 0.0017(6) -0.0074(6)
C19 0.0258(9) 0.0178(7) 0.0275(9) -0.0030(6) 0.0051(7) -0.0047(6)
C20 0.0227(8) 0.0283(9) 0.0236(8) 0.0048(7) -0.0012(7) -0.0069(7)
C21 0.0297(9) 0.0353(9) 0.0174(8) 0.0001(7) -0.0037(7) -0.0169(8)
C22 0.0265(8) 0.0241(8) 0.0163(7) -0.0049(6) 0.0024(6) -0.0136(7)
C23 0.0177(7) 0.0170(7) 0.0104(6) -0.0050(5) 0.0022(5) -0.0062(6)
C24 0.0189(7) 0.0161(7) 0.0140(7) -0.0017(5) 0.0004(6) -0.0073(6)
C25 0.0183(7) 0.0161(7) 0.0159(7) -0.0075(6) 0.0054(6) -0.0081(6)
C26 0.0202(8) 0.0190(7) 0.0198(7) -0.0070(6) 0.0032(6) -0.0071(6)
C27 0.0177(8) 0.0268(8) 0.0291(9) -0.0130(7) 0.0036(6) -0.0088(6)
C28 0.0256(9) 0.0277(8) 0.0283(9) -0.0128(7) 0.0120(7) -0.0167(7)
C29 0.0304(9) 0.0261(8) 0.0205(8) -0.0030(6) 0.0059(7) -0.0157(7)
C30 0.0229(8) 0.0231(8) 0.0183(7) -0.0041(6) 0.0025(6) -0.0107(6)
C31 0.0152(7) 0.0172(7) 0.0130(7) -0.0058(5) 0.0015(5) -0.0040(5)
C32 0.0330(9) 0.0198(7) 0.0193(8) -0.0083(6) 0.0085(7) -0.0119(7)
C33 0.0409(11) 0.0281(9) 0.0251(9) -0.0171(7) 0.0088(8) -0.0149(8)
C34 0.0259(9) 0.0338(9) 0.0170(8) -0.0132(7) 0.0039(6) -0.0069(7)
C35 0.0277(9) 0.0283(8) 0.0139(7) -0.0036(6) 0.0033(6) -0.0095(7)
C36 0.0238(8) 0.0189(7) 0.0158(7) -0.0041(6) 0.0016(6) -0.0079(6)

loop_
_atom_type_symbol
_atom_type_description
_atom_type_scat_dispersion_real
_atom_type_scat_dispersion_imag
_atom_type_scat_source
C C 0.0033 0.0016 'International Tables Vol C Tables 4.2.6.8 and 6.1.1.4'
H H 0.0000 0.0000 'International Tables Vol C Tables 4.2.6.8 and 6.1.1.4'
Cl Cl 0.1484 0.1585 'International Tables Vol C Tables 4.2.6.8 and 6.1.1.4'
Fe Fe 0.3463 0.8444 'International Tables Vol C Tables 4.2.6.8 and 6.1.1.4'
N N 0.0061 0.0033 'International Tables Vol C Tables 4.2.6.8 and 6.1.1.4'
O O 0.0106 0.0060 'International Tables Vol C Tables 4.2.6.8 and 6.1.1.4'
P P 0.1023 0.0942 'International Tables Vol C Tables 4.2.6.8 and 6.1.1.4'
Pd Pd -0.9988 1.0072 'International Tables Vol C Tables 4.2.6.8 and 6.1.1.4'

loop_
_geom_angle_atom_site_label_1
_geom_angle_atom_site_label_2
_geom_angle_atom_site_label_3
_geom_angle
_geom_angle_site_symmetry_1
_geom_angle_site_symmetry_3
_geom_angle_publ_flag
N1 Pd1 P2 80.21(4) . . ?
N1 Pd1 Cl1 172.53(4) . . ?
P2 Pd1 Cl1 92.331(14) . . ?
N1 Pd1 P1 99.87(4) . . ?
P2 Pd1 P1 170.130(14) . . ?
Cl1 Pd1 P1 87.408(13) . . ?
C6 Fe1 C10 41.56(7) . . ?
C6 Fe1 C5 108.54(6) . . ?
C10 Fe1 C5 110.34(7) . . ?
C6 Fe1 C7 41.25(7) . . ?
C10 Fe1 C7 69.21(7) . . ?
C5 Fe1 C7 136.80(7) . . ?
C6 Fe1 C4 138.35(7) . . ?
C10 Fe1 C4 112.07(7) . . ?
C5 Fe1 C4 40.88(6) . . ?
C7 Fe1 C4 177.48(7) . . ?
C6 Fe1 C2 136.92(6) . . ?
C10 Fe1 C2 178.08(7) . . ?
C5 Fe1 C2 68.63(6) . . ?
C7 Fe1 C2 110.33(7) . . ?
C4 Fe1 C2 68.32(6) . . ?
C6 Fe1 C1 107.74(6) . . ?
C10 Fe1 C1 137.22(7) . . ?
C5 Fe1 C1 40.93(6) . . ?
C7 Fe1 C1 108.75(7) . . ?
C4 Fe1 C1 68.80(6) . . ?
C2 Fe1 C1 40.97(6) . . ?
C6 Fe1 C3 176.33(6) . . ?
C10 Fe1 C3 140.92(7) . . ?
C5 Fe1 C3 68.43(7) . . ?
C7 Fe1 C3 139.74(7) . . ?
C4 Fe1 C3 40.43(7) . . ?
C2 Fe1 C3 40.52(6) . . ?
C1 Fe1 C3 68.64(6) . . ?
C6 Fe1 C9 68.83(7) . . ?
C10 Fe1 C9 40.61(7) . . ?
C5 Fe1 C9 140.36(8) . . ?
C7 Fe1 C9 68.13(8) . . ?
C4 Fe1 C9 114.30(7) . . ?
C2 Fe1 C9 141.14(7) . . ?
C1 Fe1 C9 176.44(7) . . ?
C3 Fe1 C9 114.81(7) . . ?
C6 Fe1 C8 68.69(7) . . ?
C10 Fe1 C8 68.33(8) . . ?
C5 Fe1 C8 177.07(7) . . ?
C7 Fe1 C8 40.43(7) . . ?
C4 Fe1 C8 141.91(7) . . ?
C2 Fe1 C8 112.61(7) . . ?
C1 Fe1 C8 138.37(7) . . ?
C3 Fe1 C8 114.30(7) . . ?
C9 Fe1 C8 40.09(9) . . ?
C6 P1 C17 102.23(7) . . ?
C6 P1 C11 101.25(7) . . ?
C17 P1 C11 110.24(7) . . ?
C6 P1 Pd1 120.58(5) . . ?
C17 P1 Pd1 116.73(5) . . ?
C11 P1 Pd1 104.66(5) . . ?
C25 P2 C31 105.43(7) . . ?
C25 P2 C24 107.38(7) . . ?
C31 P2 C24 109.68(7) . . ?
C25 P2 Pd1 122.38(5) . . ?
C31 P2 Pd1 113.68(5) . . ?
C24 P2 Pd1 97.52(5) . . ?
C23 N1 C1 117.23(12) . . ?
C23 N1 Pd1 120.01(10) . . ?
C1 N1 Pd1 122.77(10) . . ?
N1 C1 C5 123.68(14) . . ?
N1 C1 C2 129.21(14) . . ?
C5 C1 C2 107.06(14) . . ?
N1 C1 Fe1 128.58(10) . . ?
C5 C1 Fe1 68.96(8) . . ?
C2 C1 Fe1 69.43(8) . . ?
C3 C2 C1 108.29(14) . . ?
C3 C2 Fe1 69.94(9) . . ?
C1 C2 Fe1 69.60(8) . . ?
C3 C2 H2 125.9 . . ?
C1 C2 H2 125.9 . . ?
Fe1 C2 H2 126.2 . . ?
C4 C3 C2 108.24(14) . . ?
C4 C3 Fe1 69.46(9) . . ?
C2 C3 Fe1 69.54(9) . . ?
C4 C3 H3 125.9 . . ?
C2 C3 H3 125.9 . . ?
Fe1 C3 H3 126.7 . . ?
C3 C4 C5 108.03(14) . . ?
C3 C4 Fe1 70.10(9) . . ?
C5 C4 Fe1 69.18(9) . . ?
C3 C4 H4 126.0 . . ?
C5 C4 H4 126.0 . . ?
Fe1 C4 H4 126.3 . . ?
C4 C5 C1 108.37(14) . . ?
C4 C5 Fe1 69.93(9) . . ?
C1 C5 Fe1 70.11(9) . . ?
C4 C5 H5 125.8 . . ?
C1 C5 H5 125.8 . . ?
Fe1 C5 H5 125.7 . . ?
C7 C6 C10 107.38(14) . . ?
C7 C6 P1 124.17(13) . . ?
C10 C6 P1 128.07(13) . . ?
C7 C6 Fe1 69.98(9) . . ?
C10 C6 Fe1 69.59(9) . . ?
P1 C6 Fe1 120.22(8) . . ?
C8 C7 C6 108.04(16) . . ?
C8 C7 Fe1 70.66(10) . . ?
C6 C7 Fe1 68.77(9) . . ?
C8 C7 H7 126.0 . . ?
C6 C7 H7 126.0 . . ?
Fe1 C7 H7 126.2 . . ?
C9 C8 C7 108.47(16) . . ?
C9 C8 Fe1 69.91(10) . . ?
C7 C8 Fe1 68.91(10) . . ?
C9 C8 H8 125.8 . . ?
C7 C8 H8 125.8 . . ?
Fe1 C8 H8 127.0 . . ?
C8 C9 C10 108.48(16) . . ?
C8 C9 Fe1 70.00(10) . . ?
C10 C9 Fe1 68.64(9) . . ?
C8 C9 H9 125.8 . . ?
C10 C9 H9 125.8 . . ?
Fe1 C9 H9 127.2 . . ?
C9 C10 C6 107.62(16) . . ?
C9 C10 Fe1 70.75(10) . . ?
C6 C10 Fe1 68.85(9) . . ?
C9 C10 H10 126.2 . . ?
C6 C10 H10 126.2 . . ?
Fe1 C10 H10 125.8 . . ?
C12 C11 C16 118.61(14) . . ?
C12 C11 P1 124.79(12) . . ?
C16 C11 P1 116.41(11) . . ?
C13 C12 C11 120.34(15) . . ?
C13 C12 H12 119.8 . . ?
C11 C12 H12 119.8 . . ?
C14 C13 C12 120.62(15) . . ?
C14 C13 H13 119.7 . . ?
C12 C13 H13 119.7 . . ?
C13 C14 C15 119.63(15) . . ?
C13 C14 H14 120.2 . . ?
C15 C14 H14 120.2 . . ?
C14 C15 C16 120.02(16) . . ?
C14 C15 H15 120.0 . . ?
C16 C15 H15 120.0 . . ?
C15 C16 C11 120.77(15) . . ?
C15 C16 H16 119.6 . . ?
C11 C16 H16 119.6 . . ?
C22 C17 C18 118.77(14) . . ?
C22 C17 P1 119.16(12) . . ?
C18 C17 P1 122.02(12) . . ?
C19 C18 C17 120.54(15) . . ?
C19 C18 H18 119.7 . . ?
C17 C18 H18 119.7 . . ?
C20 C19 C18 120.10(16) . . ?
C20 C19 H19 119.9 . . ?
C18 C19 H19 119.9 . . ?
C19 C20 C21 119.86(16) . . ?
C19 C20 H20 120.1 . . ?
C21 C20 H20 120.1 . . ?
C20 C21 C22 120.23(16) . . ?
C20 C21 H21 119.9 . . ?
C22 C21 H21 119.9 . . ?
C21 C22 C17 120.43(16) . . ?
C21 C22 H22 119.8 . . ?
C17 C22 H22 119.8 . . ?
O1 C23 N1 126.14(14) . . ?
O1 C23 C24 118.66(13) . . ?
N1 C23 C24 115.19(13) . . ?
C23 C24 P2 109.04(10) . . ?
C23 C24 H24A 109.9 . . ?
P2 C24 H24A 109.9 . . ?
C23 C24 H24B 109.9 . . ?
P2 C24 H24B 109.9 . . ?
H24A C24 H24B 108.3 . . ?
C30 C25 C26 119.55(15) . . ?
C30 C25 P2 121.14(12) . . ?
C26 C25 P2 119.30(12) . . ?
C27 C26 C25 119.85(15) . . ?
C27 C26 H26 120.1 . . ?
C25 C26 H26 120.1 . . ?
C28 C27 C26 120.37(16) . . ?
C28 C27 H27 119.8 . . ?
C26 C27 H27 119.8 . . ?
C29 C28 C27 119.90(16) . . ?
C29 C28 H28 120.0 . . ?
C27 C28 H28 120.0 . . ?
C28 C29 C30 120.27(16) . . ?
C28 C29 H29 119.9 . . ?
C30 C29 H29 119.9 . . ?
C29 C30 C25 120.03(16) . . ?
C29 C30 H30 120.0 . . ?
C25 C30 H30 120.0 . . ?
C36 C31 C32 119.43(14) . . ?
C36 C31 P2 119.45(11) . . ?
C32 C31 P2 121.07(12) . . ?
C33 C32 C31 120.03(16) . . ?
C33 C32 H32 120.0 . . ?
C31 C32 H32 120.0 . . ?
C34 C33 C32 120.27(16) . . ?
C34 C33 H33 119.9 . . ?
C32 C33 H33 119.9 . . ?
C35 C34 C33 119.94(15) . . ?
C35 C34 H34 120.0 . . ?
C33 C34 H34 120.0 . . ?
C34 C35 C36 120.20(16) . . ?
C34 C35 H35 119.9 . . ?
C36 C35 H35 119.9 . . ?
C31 C36 C35 120.13(15) . . ?
C31 C36 H36 119.9 . . ?
C35 C36 H36 119.9 . . ?

loop_
_geom_bond_atom_site_label_1
_geom_bond_atom_site_label_2
_geom_bond_distance
_geom_bond_site_symmetry_2
_geom_bond_publ_flag
Pd1 N1 2.0575(13) . ?
Pd1 P2 2.2669(4) . ?
Pd1 Cl1 2.3039(4) . ?
Pd1 P1 2.3765(4) . ?
Fe1 C6 2.0261(15) . ?
Fe1 C10 2.0361(16) . ?
Fe1 C5 2.0394(15) . ?
Fe1 C7 2.0422(17) . ?
Fe1 C4 2.0494(16) . ?
Fe1 C2 2.0524(15) . ?
Fe1 C1 2.0547(15) . ?
Fe1 C3 2.0578(16) . ?
Fe1 C9 2.0640(17) . ?
Fe1 C8 2.0652(18) . ?
P1 C6 1.8022(16) . ?
P1 C17 1.8232(15) . ?
P1 C11 1.8261(16) . ?
P2 C25 1.8099(16) . ?
P2 C31 1.8111(15) . ?
P2 C24 1.8196(16) . ?
O1 C23 1.2329(19) . ?
N1 C23 1.3579(19) . ?
N1 C1 1.4127(19) . ?
C1 C5 1.431(2) . ?
C1 C2 1.437(2) . ?
C2 C3 1.423(2) . ?
C2 H2 0.9500 . ?
C3 C4 1.419(2) . ?
C3 H3 0.9500 . ?
C4 C5 1.428(2) . ?
C4 H4 0.9500 . ?
C5 H5 0.9500 . ?
C6 C7 1.433(2) . ?
C6 C10 1.441(2) . ?
C7 C8 1.419(3) . ?
C7 H7 0.9500 . ?
C8 C9 1.415(3) . ?
C8 H8 0.9500 . ?
C9 C10 1.423(3) . ?
C9 H9 0.9500 . ?
C10 H10 0.9500 . ?
C11 C12 1.396(2) . ?
C11 C16 1.398(2) . ?
C12 C13 1.388(2) . ?
C12 H12 0.9500 . ?
C13 C14 1.385(3) . ?
C13 H13 0.9500 . ?
C14 C15 1.387(2) . ?
C14 H14 0.9500 . ?
C15 C16 1.389(2) . ?
C15 H15 0.9500 . ?
C16 H16 0.9500 . ?
C17 C22 1.394(2) . ?
C17 C18 1.402(2) . ?
C18 C19 1.390(2) . ?
C18 H18 0.9500 . ?
C19 C20 1.387(3) . ?
C19 H19 0.9500 . ?
C20 C21 1.387(3) . ?
C20 H20 0.9500 . ?
C21 C22 1.394(2) . ?
C21 H21 0.9500 . ?
C22 H22 0.9500 . ?
C23 C24 1.529(2) . ?
C24 H24A 0.9900 . ?
C24 H24B 0.9900 . ?
C25 C30 1.396(2) . ?
C25 C26 1.397(2) . ?
C26 C27 1.394(2) . ?
C26 H26 0.9500 . ?
C27 C28 1.386(3) . ?
C27 H27 0.9500 . ?
C28 C29 1.386(3) . ?
C28 H28 0.9500 . ?
C29 C30 1.393(2) . ?
C29 H29 0.9500 . ?
C30 H30 0.9500 . ?
C31 C36 1.392(2) . ?
C31 C32 1.397(2) . ?
C32 C33 1.390(2) . ?
C32 H32 0.9500 . ?
C33 C34 1.386(3) . ?
C33 H33 0.9500 . ?
C34 C35 1.384(3) . ?
C34 H34 0.9500 . ?
C35 C36 1.393(2) . ?
C35 H35 0.9500 . ?
C36 H36 0.9500 . ?
